data_4313104
loop_
_publ_author_name
'Mani Ganesan'
'Keng-Yu Shih'
'Phillip E. Fanwick'
'Richard A. Walton'

_publ_section_title
;
 Complexation of the Triply-Bonded Dirhenium(II) Complex Re2Cl4(\m-dppm)2
 (dppm = Ph2PCH2PPh2) by Up to Three Acetylene Molecules
;
_journal_name_full 'Inorganic Chemistry'
_journal_page_first 1241
_journal_page_last 1247
_journal_paper_doi 10.1021/ic020532b
_journal_volume 42
_journal_year 2003
_chemical_formula_sum 'C52 H52 Cl3 F6 O P5 Re2'
_chemical_formula_weight 1440.54
_chemical_name_systematic
;
   ?
;
_space_group_IT_number 11
_symmetry_cell_setting monoclinic
_symmetry_space_group_name_Hall '-P 2yb'
_symmetry_space_group_name_H-M 'P 1 21/m 1'
_atom_sites_solution_hydrogens geom
_atom_sites_solution_primary direct
_atom_sites_solution_secondary difmap
_audit_creation_method SHELXL-97
_cell_angle_alpha 90.00
_cell_angle_beta 93.0710(10)
_cell_angle_gamma 90.00
_cell_formula_units_Z 2
_cell_length_a 12.9178(3)
_cell_length_b 14.7997(4)
_cell_length_c 14.9895(5)
_cell_measurement_temperature 293(2)
_cell_volume 2861.57(14)
_computing_structure_refinement 'SHELXL-97 (Sheldrick, 1997)'
_computing_structure_solution 'SHELXS-97 (Sheldrick, 1990)'
_diffrn_ambient_temperature 293(2)
_diffrn_measured_fraction_theta_full 0.982
_diffrn_measured_fraction_theta_max 0.982
_diffrn_radiation_monochromator graphite
_diffrn_radiation_source 'fine-focus sealed tube'
_diffrn_radiation_type MoK\a
_diffrn_radiation_wavelength 0.71073
_diffrn_reflns_av_R_equivalents 0.0413
_diffrn_reflns_av_sigmaI/netI 0.0614
_diffrn_reflns_limit_h_max 16
_diffrn_reflns_limit_h_min -16
_diffrn_reflns_limit_k_max 19
_diffrn_reflns_limit_k_min -17
_diffrn_reflns_limit_l_max 19
_diffrn_reflns_limit_l_min -19
_diffrn_reflns_number 11214
_diffrn_reflns_theta_full 27.87
_diffrn_reflns_theta_max 27.87
_diffrn_reflns_theta_min 5.00
_exptl_absorpt_coefficient_mu 4.561
_exptl_crystal_density_diffrn 1.672
_exptl_crystal_density_method 'not measured'
_exptl_crystal_F_000 1404
_refine_diff_density_max 2.780
_refine_diff_density_min -2.502
_refine_diff_density_rms 0.178
_refine_ls_extinction_method none
_refine_ls_goodness_of_fit_ref 1.039
_refine_ls_hydrogen_treatment mixed
_refine_ls_matrix_type full
_refine_ls_number_parameters 358
_refine_ls_number_reflns 6959
_refine_ls_number_restraints 0
_refine_ls_restrained_S_all 1.039
_refine_ls_R_factor_all 0.0662
_refine_ls_R_factor_gt 0.0470
_refine_ls_shift/su_max 0.004
_refine_ls_shift/su_mean 0.000
_refine_ls_structure_factor_coef Fsqd
_refine_ls_weighting_details 'calc w=1/[\s^2^(Fo^2^)+(0.0828P)^2^+0.0000P] where P=(Fo^2^+2Fc^2^)/3'
_refine_ls_weighting_scheme calc
_refine_ls_wR_factor_gt 0.1261
_refine_ls_wR_factor_ref 0.1350
_reflns_number_gt 5200
_reflns_number_total 6959
_reflns_threshold_expression >2sigma(I)
_cod_data_source_file ic020532b_3.cif
_cod_data_source_block xl
_cod_original_formula_sum 'C52 H6 H46 Cl3 F6 O P5 Re2'
_cod_database_code 4313104

loop_
_symmetry_equiv_pos_as_xyz
'x, y, z'
'-x, y+1/2, -z'
'-x, -y, -z'
'x, -y-1/2, z'

loop_
_atom_site_label
_atom_site_type_symbol
_atom_site_fract_x
_atom_site_fract_y
_atom_site_fract_z
_atom_site_U_iso_or_equiv
_atom_site_adp_type
_atom_site_occupancy
_atom_site_symmetry_multiplicity
_atom_site_calc_flag
_atom_site_refinement_flags
_atom_site_disorder_assembly
_atom_site_disorder_group
Re Re 0.073255(17) 0.153333(16) 0.238527(17) 0.02802(10) Uani 1 1 d . . .
Cl1 Cl 0.05232(12) 0.01682(11) 0.32861(13) 0.0434(4) Uani 1 1 d . . .
Cl11 Cl 0.04073(14) 0.2500 0.36505(15) 0.0278(4) Uani 1 2 d S . .
P1 P -0.12051(12) 0.14655(10) 0.22415(11) 0.0276(3) Uani 1 1 d . . .
P2 P 0.25253(11) 0.14626(11) 0.31188(12) 0.0289(3) Uani 1 1 d . . .
P100 P 0.51236(16) 0.2500 0.02413(16) 0.0324(5) Uani 1 2 d S . .
F1 F 0.5114(3) 0.1427(3) 0.0241(3) 0.0456(11) Uani 1 1 d . . .
F2 F 0.4005(3) 0.2500 0.0687(4) 0.0345(11) Uani 1 2 d S . .
F3 F 0.5683(4) 0.2500 0.1230(4) 0.0510(15) Uani 1 2 d S . .
F4 F 0.4546(4) 0.2500 -0.0729(4) 0.0398(13) Uani 1 2 d S . .
F5 F 0.6233(4) 0.2500 -0.0191(5) 0.0529(16) Uani 1 2 d S . .
O1W O 0.8718(13) 0.2500 0.7171(9) 0.126(5) Uani 1 2 d S . .
C1 C 0.1442(6) 0.0635(5) 0.1456(5) 0.0438(18) Uani 1 1 d . . .
H1 H 0.207(5) 0.044(5) 0.135(5) 0.05(2) Uiso 1 1 d . . .
C2 C 0.0541(6) 0.0655(5) 0.1223(5) 0.0432(18) Uani 1 1 d . . .
H2 H -0.003(7) 0.046(7) 0.091(7) 0.07(3) Uiso 1 1 d . . .
C11 C 0.1471(6) 0.2500 0.1612(6) 0.0320(19) Uani 1 2 d S . .
H11 H 0.2163 0.2500 0.1250 0.12(6) Uiso 1 2 d S . .
C12 C 0.0448(7) 0.2500 0.1358(7) 0.0313(19) Uani 1 2 d S . .
H12 H 0.040(11) 0.2500 0.088(11) 0.09(5) Uiso 1 2 d S . .
C1B C -0.1747(6) 0.2500 0.1739(5) 0.0239(16) Uani 1 2 d S . .
H1B1 H -0.2491 0.2500 0.1797 0.029 Uiso 1 2 calc SR . .
H1B2 H -0.1623 0.2500 0.1107 0.029 Uiso 1 2 calc SR . .
C2B C 0.3256(6) 0.2500 0.2919(6) 0.0328(19) Uani 1 2 d S . .
H2B1 H 0.3884 0.2500 0.3304 0.039 Uiso 1 2 calc SR . .
H2B2 H 0.3461 0.2500 0.2305 0.039 Uiso 1 2 calc SR . .
C111 C -0.1959(5) 0.1341(4) 0.3232(5) 0.0345(15) Uani 1 1 d . . .
C112 C -0.3014(6) 0.1323(10) 0.3100(7) 0.102(5) Uani 1 1 d . . .
H112 H -0.3317 0.1351 0.2524 0.123 Uiso 1 1 calc R . .
C113 C -0.3630(8) 0.1261(15) 0.3825(11) 0.180(11) Uani 1 1 d . . .
H113 H -0.4348 0.1283 0.3731 0.216 Uiso 1 1 calc R . .
C114 C -0.3217(8) 0.1172(9) 0.4654(7) 0.093(4) Uani 1 1 d . . .
H114 H -0.3646 0.1121 0.5131 0.112 Uiso 1 1 calc R . .
C115 C -0.2161(6) 0.1156(5) 0.4804(5) 0.0498(19) Uani 1 1 d . . .
H115 H -0.1868 0.1098 0.5382 0.060 Uiso 1 1 calc R . .
C116 C -0.1547(5) 0.1225(5) 0.4096(5) 0.0367(14) Uani 1 1 d . . .
H116 H -0.0832 0.1194 0.4196 0.044 Uiso 1 1 calc R . .
C121 C -0.1791(5) 0.0570(4) 0.1539(5) 0.0348(15) Uani 1 1 d . . .
C122 C -0.1593(7) -0.0307(5) 0.1805(6) 0.056(2) Uani 1 1 d . . .
H122 H -0.1143 -0.0427 0.2295 0.067 Uiso 1 1 calc R . .
C123 C -0.2087(8) -0.1027(6) 0.1318(7) 0.069(3) Uani 1 1 d . . .
H123 H -0.1965 -0.1621 0.1498 0.083 Uiso 1 1 calc R . .
C124 C -0.2740(6) -0.0855(6) 0.0590(6) 0.058(2) Uani 1 1 d . . .
H124 H -0.3059 -0.1326 0.0269 0.069 Uiso 1 1 calc R . .
C125 C -0.2915(5) 0.0023(6) 0.0342(6) 0.050(2) Uani 1 1 d . . .
H125 H -0.3356 0.0144 -0.0154 0.060 Uiso 1 1 calc R . .
C126 C -0.2454(5) 0.0732(5) 0.0807(5) 0.0415(16) Uani 1 1 d . . .
H126 H -0.2592 0.1322 0.0626 0.050 Uiso 1 1 calc R . .
C211 C 0.2702(5) 0.1314(5) 0.4335(5) 0.0386(16) Uani 1 1 d . . .
C212 C 0.1918(5) 0.1216(5) 0.4909(5) 0.0363(14) Uani 1 1 d . . .
H212 H 0.1234 0.1202 0.4682 0.044 Uiso 1 1 calc R . .
C213 C 0.2126(7) 0.1138(5) 0.5817(5) 0.0498(19) Uani 1 1 d . . .
H213 H 0.1578 0.1086 0.6192 0.060 Uiso 1 1 calc R . .
C214 C 0.3108(9) 0.1134(9) 0.6171(6) 0.085(4) Uani 1 1 d . . .
H214 H 0.3246 0.1079 0.6784 0.103 Uiso 1 1 calc R . .
C215 C 0.3894(9) 0.1215(15) 0.5600(8) 0.175(10) Uani 1 1 d . . .
H215 H 0.4578 0.1212 0.5829 0.210 Uiso 1 1 calc R . .
C216 C 0.3698(7) 0.1297(12) 0.4720(7) 0.125(7) Uani 1 1 d . . .
H216 H 0.4252 0.1344 0.4352 0.150 Uiso 1 1 calc R . .
C221 C 0.3365(4) 0.0584(4) 0.2726(4) 0.0318(14) Uani 1 1 d . . .
C222 C 0.3163(6) -0.0308(6) 0.2967(6) 0.059(2) Uani 1 1 d . . .
H222 H 0.2619 -0.0426 0.3332 0.070 Uiso 1 1 calc R . .
C223 C 0.3748(7) -0.1014(5) 0.2680(7) 0.065(3) Uani 1 1 d . . .
H223 H 0.3623 -0.1597 0.2880 0.077 Uiso 1 1 calc R . .
C224 C 0.4527(6) -0.0862(5) 0.2090(5) 0.0456(17) Uani 1 1 d . . .
H224 H 0.4910 -0.1341 0.1876 0.055 Uiso 1 1 calc R . .
C225 C 0.4715(5) 0.0003(5) 0.1833(5) 0.0410(16) Uani 1 1 d . . .
H225 H 0.5236 0.0111 0.1441 0.049 Uiso 1 1 calc R . .
C226 C 0.4145(5) 0.0732(5) 0.2141(5) 0.0357(14) Uani 1 1 d . . .
H226 H 0.4289 0.1316 0.1954 0.043 Uiso 1 1 calc R . .

loop_
_atom_site_aniso_label
_atom_site_aniso_U_11
_atom_site_aniso_U_22
_atom_site_aniso_U_33
_atom_site_aniso_U_23
_atom_site_aniso_U_13
_atom_site_aniso_U_12
Re 0.02197(13) 0.02878(15) 0.03291(16) -0.00342(10) -0.00229(9) 0.00105(9)
Cl1 0.0363(8) 0.0302(8) 0.0626(12) 0.0044(8) -0.0062(8) -0.0011(6)
Cl11 0.0237(8) 0.0259(9) 0.0336(11) 0.000 0.0001(8) 0.000
P1 0.0235(7) 0.0293(8) 0.0294(8) -0.0017(6) -0.0032(6) -0.0008(6)
P2 0.0210(7) 0.0364(9) 0.0294(8) 0.0028(7) 0.0028(6) 0.0021(6)
P100 0.0257(10) 0.0401(13) 0.0309(13) 0.000 -0.0013(9) 0.000
F1 0.042(2) 0.043(2) 0.051(3) 0.0029(19) 0.003(2) 0.0089(17)
F2 0.027(2) 0.040(3) 0.036(3) 0.000 -0.001(2) 0.000
F3 0.037(3) 0.074(4) 0.041(4) 0.000 -0.012(2) 0.000
F4 0.043(3) 0.051(3) 0.025(3) 0.000 0.000(2) 0.000
F5 0.033(3) 0.065(4) 0.062(4) 0.000 0.011(3) 0.000
O1W 0.217(15) 0.071(8) 0.093(10) 0.000 0.033(10) 0.000
C1 0.048(4) 0.044(4) 0.039(4) -0.016(3) 0.005(3) 0.014(3)
C2 0.042(4) 0.052(4) 0.034(4) -0.023(3) -0.002(3) 0.002(3)
C11 0.024(4) 0.041(5) 0.031(5) 0.000 -0.001(3) 0.000
C12 0.032(4) 0.041(5) 0.020(5) 0.000 -0.004(3) 0.000
C1B 0.026(4) 0.028(4) 0.017(4) 0.000 -0.001(3) 0.000
C2B 0.028(4) 0.039(5) 0.032(5) 0.000 0.000(3) 0.000
C111 0.026(3) 0.035(3) 0.043(4) 0.003(3) 0.015(3) 0.005(2)
C112 0.031(4) 0.213(14) 0.064(7) 0.076(8) 0.010(4) 0.027(6)
C113 0.045(6) 0.36(3) 0.135(13) 0.168(16) 0.033(7) 0.060(10)
C114 0.069(6) 0.142(10) 0.071(7) 0.065(7) 0.037(5) 0.054(7)
C115 0.070(5) 0.043(4) 0.038(4) 0.008(3) 0.012(4) -0.007(4)
C116 0.039(3) 0.034(3) 0.036(4) 0.003(3) -0.001(3) -0.008(3)
C121 0.028(3) 0.035(4) 0.040(4) -0.009(3) -0.006(3) -0.008(2)
C122 0.076(5) 0.034(4) 0.056(5) 0.004(4) -0.014(4) -0.023(4)
C123 0.089(7) 0.043(5) 0.074(7) -0.005(5) -0.011(5) -0.026(5)
C124 0.047(4) 0.059(5) 0.069(6) -0.034(5) 0.006(4) -0.021(4)
C125 0.032(3) 0.068(5) 0.050(5) -0.030(4) -0.004(3) 0.004(3)
C126 0.035(3) 0.046(4) 0.043(4) -0.014(3) -0.004(3) 0.006(3)
C211 0.030(3) 0.057(4) 0.029(3) 0.007(3) -0.004(3) -0.009(3)
C212 0.034(3) 0.039(3) 0.037(4) 0.002(3) 0.005(3) 0.008(3)
C213 0.070(5) 0.040(4) 0.041(4) 0.011(4) 0.012(4) 0.007(4)
C214 0.105(8) 0.124(10) 0.025(4) 0.012(5) -0.018(5) -0.055(7)
C215 0.060(6) 0.40(3) 0.058(7) 0.096(12) -0.032(5) -0.100(11)
C216 0.028(4) 0.30(2) 0.046(6) 0.051(9) -0.006(4) -0.028(7)
C221 0.026(3) 0.040(4) 0.029(3) 0.002(3) -0.001(2) 0.008(2)
C222 0.042(4) 0.049(5) 0.087(7) 0.030(5) 0.027(4) 0.011(4)
C223 0.058(5) 0.030(4) 0.107(8) 0.020(4) 0.009(5) 0.009(3)
C224 0.049(4) 0.040(4) 0.047(4) -0.004(3) -0.001(3) 0.017(3)
C225 0.046(4) 0.040(4) 0.038(4) -0.003(3) 0.010(3) 0.007(3)
C226 0.041(3) 0.033(3) 0.034(4) -0.002(3) 0.008(3) -0.001(3)

loop_
_atom_type_symbol
_atom_type_description
_atom_type_scat_dispersion_real
_atom_type_scat_dispersion_imag
_atom_type_scat_source
C C 0.0033 0.0016 'International Tables Vol C Tables 4.2.6.8 and 6.1.1.4'
Re Re -1.0185 7.2310 'International Tables Vol C Tables 4.2.6.8 and 6.1.1.4'
Cl Cl 0.1484 0.1585 'International Tables Vol C Tables 4.2.6.8 and 6.1.1.4'
P P 0.1023 0.0942 'International Tables Vol C Tables 4.2.6.8 and 6.1.1.4'
F F 0.0171 0.0103 'International Tables Vol C Tables 4.2.6.8 and 6.1.1.4'
O O 0.0106 0.0060 'International Tables Vol C Tables 4.2.6.8 and 6.1.1.4'
H H 0.0000 0.0000 'International Tables Vol C Tables 4.2.6.8 and 6.1.1.4'
H H 0.0000 0.0000 'International Tables Vol C Tables 4.2.6.8 and 6.1.1.4'

loop_
_geom_angle_atom_site_label_1
_geom_angle_atom_site_label_2
_geom_angle_atom_site_label_3
_geom_angle
_geom_angle_site_symmetry_1
_geom_angle_site_symmetry_3
_geom_angle_publ_flag
C11 Re C12 37.5(3) . . ?
C11 Re C1 81.0(3) . . ?
C12 Re C1 90.6(3) . . ?
C11 Re C2 90.1(3) . . ?
C12 Re C2 79.3(3) . . ?
C1 Re C2 32.0(3) . . ?
C11 Re Cl11 97.60(19) . . ?
C12 Re Cl11 98.0(2) . . ?
C1 Re Cl11 163.9(2) . . ?
C2 Re Cl11 163.5(2) . . ?
C11 Re Cl1 158.54(19) . . ?
C12 Re Cl1 159.4(2) . . ?
C1 Re Cl1 84.9(2) . . ?
C2 Re Cl1 86.4(2) . . ?
Cl11 Re Cl1 91.52(5) . . ?
C11 Re P1 117.5(2) . . ?
C12 Re P1 80.2(2) . . ?
C1 Re P1 112.1(2) . . ?
C2 Re P1 80.6(2) . . ?
Cl11 Re P1 82.93(6) . . ?
Cl1 Re P1 82.83(5) . . ?
C11 Re P2 80.5(2) . . ?
C12 Re P2 117.8(2) . . ?
C1 Re P2 81.0(2) . . ?
C2 Re P2 112.8(2) . . ?
Cl11 Re P2 82.92(6) . . ?
Cl1 Re P2 81.43(5) . . ?
P1 Re P2 158.48(6) . . ?
C11 Re Re 47.11(16) . 4_565 ?
C12 Re Re 47.55(18) . 4_565 ?
C1 Re Re 127.9(2) . 4_565 ?
C2 Re Re 126.7(2) . 4_565 ?
Cl11 Re Re 53.93(3) . 4_565 ?
Cl1 Re Re 145.45(5) . 4_565 ?
P1 Re Re 92.30(4) . 4_565 ?
P2 Re Re 92.39(4) . 4_565 ?
Re Cl11 Re 72.13(6) 4_565 . ?
C111 P1 C1B 102.1(3) . . ?
C111 P1 C121 100.0(3) . . ?
C1B P1 C121 103.4(3) . . ?
C111 P1 Re 120.5(2) . . ?
C1B P1 Re 111.1(2) . . ?
C121 P1 Re 117.3(2) . . ?
C221 P2 C2B 103.0(3) . . ?
C221 P2 C211 101.1(3) . . ?
C2B P2 C211 103.0(4) . . ?
C221 P2 Re 116.2(2) . . ?
C2B P2 Re 111.3(3) . . ?
C211 P2 Re 120.1(2) . . ?
F1 P100 F1 179.2(3) . 4_565 ?
F1 P100 F4 89.79(19) . . ?
F1 P100 F4 89.79(19) 4_565 . ?
F1 P100 F5 90.37(17) . . ?
F1 P100 F5 90.37(17) 4_565 . ?
F4 P100 F5 90.9(3) . . ?
F1 P100 F3 90.20(19) . . ?
F1 P100 F3 90.20(19) 4_565 . ?
F4 P100 F3 178.8(3) . . ?
F5 P100 F3 90.3(3) . . ?
F1 P100 F2 89.63(17) . . ?
F1 P100 F2 89.63(17) 4_565 . ?
F4 P100 F2 89.5(3) . . ?
F5 P100 F2 179.5(3) . . ?
F3 P100 F2 89.2(3) . . ?
H1 C1 C2 148(5) . . ?
H1 C1 Re 138(5) . . ?
C2 C1 Re 74.6(5) . . ?
H2 C2 C1 154(6) . . ?
H2 C2 Re 132(6) . . ?
C1 C2 Re 73.4(5) . . ?
H11 C11 C12 133.3(9) . . ?
H11 C11 Re 134.1(2) . 4_565 ?
C12 C11 Re 72.0(4) . 4_565 ?
H11 C11 Re 134.1(2) . . ?
C12 C11 Re 72.0(4) . . ?
Re C11 Re 85.8(3) 4_565 . ?
H12 C12 C11 108(10) . . ?
H12 C12 Re 137(2) . 4_565 ?
C11 C12 Re 70.6(4) . 4_565 ?
H12 C12 Re 137(2) . . ?
C11 C12 Re 70.6(4) . . ?
Re C12 Re 84.9(4) 4_565 . ?
P1 C1B P1 113.7(4) . 4_565 ?
P2 C2B P2 113.5(5) 4_565 . ?
C112 C111 C116 117.5(7) . . ?
C112 C111 P1 117.1(6) . . ?
C116 C111 P1 125.3(5) . . ?
C111 C112 C113 120.0(10) . . ?
C114 C113 C112 121.3(10) . . ?
C113 C114 C115 120.0(9) . . ?
C116 C115 C114 119.1(8) . . ?
C115 C116 C111 121.9(7) . . ?
C126 C121 C122 119.4(7) . . ?
C126 C121 P1 123.6(5) . . ?
C122 C121 P1 116.8(5) . . ?
C121 C122 C123 119.1(8) . . ?
C124 C123 C122 120.6(9) . . ?
C125 C124 C123 118.7(7) . . ?
C124 C125 C126 121.7(7) . . ?
C121 C126 C125 120.4(7) . . ?
C212 C211 C216 116.0(7) . . ?
C212 C211 P2 125.3(5) . . ?
C216 C211 P2 118.7(6) . . ?
C211 C212 C213 121.1(7) . . ?
C214 C213 C212 121.2(8) . . ?
C213 C214 C215 117.9(8) . . ?
C216 C215 C214 121.2(9) . . ?
C215 C216 C211 122.5(9) . . ?
C226 C221 C222 117.7(6) . . ?
C226 C221 P2 124.0(5) . . ?
C222 C221 P2 118.1(5) . . ?
C223 C222 C221 121.7(7) . . ?
C222 C223 C224 120.3(7) . . ?
C225 C224 C223 118.5(6) . . ?
C224 C225 C226 121.8(7) . . ?
C221 C226 C225 119.9(6) . . ?

loop_
_geom_bond_atom_site_label_1
_geom_bond_atom_site_label_2
_geom_bond_distance
_geom_bond_site_symmetry_2
_geom_bond_publ_flag
Re C11 2.102(6) . ?
Re C12 2.120(7) . ?
Re C1 2.164(7) . ?
Re C2 2.177(7) . ?
Re Cl11 2.4301(18) . ?
Re Cl1 2.4530(17) . ?
Re P1 2.5028(15) . ?
Re P2 2.5120(16) . ?
Re Re 2.8613(5) 4_565 ?
Cl11 Re 2.4301(18) 4_565 ?
P1 C111 1.828(7) . ?
P1 C1B 1.829(5) . ?
P1 C121 1.831(6) . ?
P2 C221 1.812(6) . ?
P2 C2B 1.836(5) . ?
P2 C211 1.839(7) . ?
P100 F1 1.588(4) . ?
P100 F1 1.588(4) 4_565 ?
P100 F4 1.599(6) . ?
P100 F5 1.604(6) . ?
P100 F3 1.613(6) . ?
P100 F2 1.624(5) . ?
C1 H1 0.88(7) . ?
C1 C2 1.198(10) . ?
C2 H2 0.90(9) . ?
C11 H11 1.070(8) . ?
C11 C12 1.356(12) . ?
C11 Re 2.102(6) 4_565 ?
C12 H12 0.72(16) . ?
C12 Re 2.120(7) 4_565 ?
C1B P1 1.829(5) 4_565 ?
C2B P2 1.836(5) 4_565 ?
C111 C112 1.367(10) . ?
C111 C116 1.385(10) . ?
C112 C113 1.383(15) . ?
C113 C114 1.333(18) . ?
C114 C115 1.372(13) . ?
C115 C116 1.362(10) . ?
C121 C126 1.376(9) . ?
C121 C122 1.377(10) . ?
C122 C123 1.423(11) . ?
C123 C124 1.367(13) . ?
C124 C125 1.366(12) . ?
C125 C126 1.377(10) . ?
C211 C212 1.371(9) . ?
C211 C216 1.382(10) . ?
C212 C213 1.377(10) . ?
C213 C214 1.349(13) . ?
C214 C215 1.368(16) . ?
C215 C216 1.335(14) . ?
C221 C226 1.389(8) . ?
C221 C222 1.396(10) . ?
C222 C223 1.372(11) . ?
C223 C224 1.393(12) . ?
C224 C225 1.363(10) . ?
C225 C226 1.399(9) . ?
